data_1568058
loop_
_publ_author_name
'Tajima, Keita'
'Matsuo, Kyohei'
'Yamada, Hiroko'
'Fukui, Norihito'
'Shinokubo, Hiroshi'

_publ_section_title
;
 Diazazethrene bisimide: a strongly electron-accepting &#x3c0;-system
 synthesized <i>via</i> the incorporation of both imide substituents and
 imine-type nitrogen atoms into zethrene.
;
_journal_issue 3
_journal_name_full 'Chemical science'
_journal_page_first 635
_journal_page_last 642
_journal_paper_doi 10.1039/d2sc05992d
_journal_volume 14
_journal_year 2023
_chemical_formula_sum 'C39 H33 Co N2 O2'
_chemical_formula_weight 620.60
_space_group_crystal_system monoclinic
_space_group_IT_number 14
_space_group_name_Hall '-P 2ybc'
_space_group_name_H-M_alt 'P 1 21/c 1'
_atom_sites_solution_hydrogens geom
_audit_creation_method SHELXL-2018/3
_audit_update_record
;
2022-10-05 deposited with the CCDC.	2022-12-06 downloaded from the CCDC.
;
_cell_angle_alpha 90
_cell_angle_beta 95.024(2)
_cell_angle_gamma 90
_cell_formula_units_Z 4
_cell_length_a 9.5098(2)
_cell_length_b 20.5556(3)
_cell_length_c 15.4387(2)
_cell_measurement_reflns_used 12718
_cell_measurement_temperature 93(2)
_cell_measurement_theta_max 30.1760
_cell_measurement_theta_min 1.6560
_cell_volume 3006.36(9)
_computing_structure_refinement 'SHELXL-2018/3 (Sheldrick, 2018)'
_computing_structure_solution 'SHELXT 2018/2 (Sheldrick, 2018)'
_diffrn_ambient_temperature 93(2)
_diffrn_measured_fraction_theta_full 0.991
_diffrn_measured_fraction_theta_max 0.989
_diffrn_measurement_device_type 'dtrek-CrysAlisPro-abstract goniometer imported rigaku-d*trek images'
_diffrn_radiation_type MoK\a
_diffrn_radiation_wavelength 0.71073
_diffrn_reflns_av_R_equivalents 0.0283
_diffrn_reflns_av_unetI/netI 0.0210
_diffrn_reflns_Laue_measured_fraction_full 0.991
_diffrn_reflns_Laue_measured_fraction_max 0.989
_diffrn_reflns_limit_h_max 10
_diffrn_reflns_limit_h_min -11
_diffrn_reflns_limit_k_max 25
_diffrn_reflns_limit_k_min -25
_diffrn_reflns_limit_l_max 19
_diffrn_reflns_limit_l_min -19
_diffrn_reflns_number 21522
_diffrn_reflns_point_group_measured_fraction_full 0.991
_diffrn_reflns_point_group_measured_fraction_max 0.989
_diffrn_reflns_theta_full 25.242
_diffrn_reflns_theta_max 26.000
_diffrn_reflns_theta_min 1.654
_diffrn_source 'fine-focus sealed X-ray tube'
_exptl_absorpt_coefficient_mu 0.610
_exptl_absorpt_correction_T_max 1.00000
_exptl_absorpt_correction_T_min 0.84749
_exptl_absorpt_correction_type multi-scan
_exptl_absorpt_process_details
;
CrysAlisPro 1.171.38.41 (Rigaku Oxford Diffraction, 2015)
Empirical absorption correction using spherical harmonics,
 implemented in SCALE3 ABSPACK scaling algorithm.
;
_exptl_crystal_colour green
_exptl_crystal_density_diffrn 1.371
_exptl_crystal_description block
_exptl_crystal_F_000 1296
_exptl_crystal_size_max 0.266
_exptl_crystal_size_mid 0.206
_exptl_crystal_size_min 0.139
_refine_diff_density_max 1.267
_refine_diff_density_min -0.890
_refine_diff_density_rms 0.086
_refine_ls_extinction_method none
_refine_ls_goodness_of_fit_ref 1.033
_refine_ls_hydrogen_treatment constr
_refine_ls_matrix_type full
_refine_ls_number_parameters 551
_refine_ls_number_reflns 5851
_refine_ls_number_restraints 1152
_refine_ls_restrained_S_all 1.102
_refine_ls_R_factor_all 0.0761
_refine_ls_R_factor_gt 0.0685
_refine_ls_shift/su_max 0.050
_refine_ls_shift/su_mean 0.001
_refine_ls_structure_factor_coef Fsqd
_refine_ls_weighting_details 'w=1/[\s^2^(Fo^2^)+(0.1275P)^2^+3.6292P] where P=(Fo^2^+2Fc^2^)/3'
_refine_ls_weighting_scheme calc
_refine_ls_wR_factor_gt 0.1925
_refine_ls_wR_factor_ref 0.2028
_reflns_Friedel_coverage 0.000
_reflns_number_gt 5019
_reflns_number_total 5851
_reflns_threshold_expression 'I > 2\s(I)'
_cod_data_source_file d2sc05992d2.cif
_cod_data_source_block Mes2-_a
_cod_depositor_comments 'Adding full bibliography for 1568056--1568059.cif.'
_cod_original_sg_symbol_H-M 'P 21/c'
_cod_database_code 1568058
_shelx_shelxl_version_number 2018/3
_shelx_space_group_comment
;
The symmetry employed for this shelxl refinement is uniquely defined
by the following loop, which should always be used as a source of
symmetry information in preference to the above space-group names.
They are only intended as comments.
;

loop_
_space_group_symop_operation_xyz
'x, y, z'
'-x, y+1/2, -z+1/2'
'-x, -y, -z'
'x, -y-1/2, z-1/2'

loop_
_atom_site_label
_atom_site_type_symbol
_atom_site_fract_x
_atom_site_fract_y
_atom_site_fract_z
_atom_site_U_iso_or_equiv
_atom_site_adp_type
_atom_site_occupancy
_atom_site_site_symmetry_order
_atom_site_calc_flag
_atom_site_refinement_flags_posn
_atom_site_refinement_flags_adp
_atom_site_refinement_flags_occupancy
_atom_site_disorder_assembly
_atom_site_disorder_group
N1 N 0.5162(17) 0.3085(13) 0.3722(16) 0.031(2) Uani 0.408(4) 1 d . U P A 2
C1 C 0.3778(16) 0.2892(8) 0.3870(11) 0.030(2) Uani 0.408(4) 1 d . U P A 2
C2 C 0.3698(11) 0.2225(5) 0.4168(7) 0.0318(17) Uani 0.408(4) 1 d . U P A 2
C3 C 0.4888(12) 0.1832(5) 0.4277(5) 0.0274(15) Uani 0.408(4) 1 d . U P A 2
C4 C 0.6223(13) 0.2042(5) 0.4116(6) 0.0300(17) Uani 0.408(4) 1 d . U P A 2
C5 C 0.6393(14) 0.2707(9) 0.3811(12) 0.031(2) Uani 0.408(4) 1 d . U P A 2
Co1 Co 1.01473(4) 0.46160(2) 0.26219(3) 0.03819(19) Uani 1 1 d . U . . .
O1 O 0.7805(17) 0.3074(7) 0.3569(12) 0.035(2) Uani 0.592(4) 1 d . U P A 1
O2 O 0.282(3) 0.3275(11) 0.377(2) 0.042(3) Uani 0.408(4) 1 d . U P A 2
N2 N 0.5440(11) 0.3080(9) 0.3682(11) 0.0293(17) Uani 0.592(4) 1 d . U P A 1
C6 C 0.5359(3) 0.37556(14) 0.34253(18) 0.0317(6) Uani 1 1 d . U . . .
C7 C 0.5775(3) 0.42256(15) 0.40431(19) 0.0340(6) Uani 1 1 d . U . . .
C8 C 0.5757(3) 0.48763(15) 0.3784(2) 0.0371(6) Uani 1 1 d . U . . .
H27 H 0.604463 0.519550 0.418792 0.044 Uiso 1 1 calc R U . . .
C9 C 0.4936(3) 0.39184(16) 0.25615(19) 0.0350(6) Uani 1 1 d . U . . .
C10 C 0.4912(3) 0.45748(16) 0.2337(2) 0.0378(7) Uani 1 1 d . U . . .
H28 H 0.461367 0.469359 0.176932 0.045 Uiso 1 1 calc R U . . .
C11 C 0.5322(3) 0.50581(16) 0.2939(2) 0.0393(7) Uani 1 1 d . U . . .
C12 C 0.6237(4) 0.40362(17) 0.4966(2) 0.0446(8) Uani 1 1 d . U . . .
H29 H 0.648480 0.441981 0.530003 0.067 Uiso 1 1 calc R U . . .
H30 H 0.547902 0.381464 0.521438 0.067 Uiso 1 1 calc R U . . .
H31 H 0.704096 0.375337 0.497328 0.067 Uiso 1 1 calc R U . . .
C13 C 0.4506(4) 0.34011(18) 0.1900(2) 0.0472(8) Uani 1 1 d . U . . .
H32 H 0.458976 0.298081 0.217088 0.071 Uiso 1 1 calc R U . . .
H33 H 0.354546 0.347144 0.167441 0.071 Uiso 1 1 calc R U . . .
H34 H 0.510954 0.342138 0.143389 0.071 Uiso 1 1 calc R U . . .
C14 C 0.6774(10) 0.2765(6) 0.3756(7) 0.0300(18) Uani 0.592(4) 1 d . U P A 1
C15 C -0.0325(4) 0.29771(17) 0.5622(2) 0.0494(8) Uani 1 1 d . U . . .
H1 H -0.096067 0.299029 0.512891 0.059 Uiso 1 1 calc R U . . .
C16 C 0.4210(8) 0.2130(4) 0.4163(5) 0.0309(13) Uani 0.592(4) 1 d . U P A 1
C17 C 0.5667(9) -0.0152(4) 0.5027(4) 0.0304(13) Uani 0.592(4) 1 d . U P A 1
C18 C 0.5283(5) 0.57690(19) 0.2676(3) 0.0562(10) Uani 1 1 d . U . . .
H35 H 0.495793 0.580556 0.207188 0.084 Uiso 1 1 calc R U . . .
H36 H 0.465269 0.600089 0.301893 0.084 Uiso 1 1 calc R U . . .
H37 H 0.621342 0.595082 0.277222 0.084 Uiso 1 1 calc R U . . .
C19 C -0.0821(5) 0.28485(19) 0.6406(3) 0.0550(9) Uani 1 1 d . U . . .
C20 C 0.6759(7) 0.2095(3) 0.4039(4) 0.0306(13) Uani 0.592(4) 1 d . U P A 1
C21 C 0.6792(8) 0.0775(3) 0.4589(4) 0.0308(12) Uani 0.592(4) 1 d . U P A 1
C22 C 0.5496(8) 0.1791(3) 0.4240(4) 0.0284(12) Uani 0.592(4) 1 d . U P A 1
N3 N 0.6884(4) 0.0145(2) 0.4829(3) 0.0317(9) Uani 0.592(4) 1 d . U P A 1
C23 C 0.2959(8) 0.1175(3) 0.4619(4) 0.0317(12) Uani 0.592(4) 1 d . U P A 1
H2 H 0.212169 0.097585 0.474248 0.038 Uiso 0.592(4) 1 calc R U P A 1
C24 C 0.2963(7) 0.1812(3) 0.4357(4) 0.0344(11) Uani 0.592(4) 1 d . U P A 1
H3 H 0.211735 0.204177 0.430680 0.041 Uiso 0.592(4) 1 calc R U P A 1
C25 C 0.1082(5) 0.3088(2) 0.5533(3) 0.0644(10) Uani 1 1 d . U . . .
H4 H 0.137930 0.317856 0.498799 0.077 Uiso 1 1 calc R U . . .
C26 C 0.5512(7) 0.1132(3) 0.4512(3) 0.0291(10) Uani 0.592(4) 1 d . U P A 1
C27 C 0.0173(6) 0.2837(3) 0.7130(3) 0.0771(13) Uani 1 1 d . U . . .
H5 H -0.012005 0.275896 0.767958 0.093 Uiso 1 1 calc R U . . .
C28 C 0.1582(6) 0.2941(3) 0.7035(4) 0.0857(15) Uani 1 1 d . U . . .
H6 H 0.223196 0.292651 0.752113 0.103 Uiso 1 1 calc R U . . .
C29 C 0.4240(7) 0.0826(3) 0.4699(3) 0.0296(10) Uani 0.592(4) 1 d . U P A 1
C30 C -0.2341(5) 0.2740(3) 0.6500(3) 0.0771(14) Uani 1 1 d . U . . .
H7 H -0.247527 0.265774 0.709870 0.116 Uiso 1 1 calc R U . . .
H8 H -0.286637 0.312020 0.630666 0.116 Uiso 1 1 calc R U . . .
H9 H -0.266630 0.237321 0.615361 0.116 Uiso 1 1 calc R U . . .
C31 C 1.1734(6) 0.4658(3) 0.3573(3) 0.0811(15) Uani 1 1 d . U . . .
H10 H 1.254866 0.440609 0.362372 0.097 Uiso 1 1 calc R U . . .
C32 C 0.8508(6) 0.4381(4) 0.1776(4) 0.0999(17) Uani 1 1 d . U . . .
H11 H 0.756365 0.449675 0.178619 0.120 Uiso 1 1 calc R U . . .
C33 C 0.2036(6) 0.3066(3) 0.6239(4) 0.0804(13) Uani 1 1 d . U . . .
H12 H 0.298961 0.313501 0.618066 0.097 Uiso 1 1 calc R U . . .
C34 C 1.0700(5) 0.4416(3) 0.1425(3) 0.0799(14) Uani 1 1 d . U . . .
H13 H 1.151951 0.455344 0.119269 0.096 Uiso 1 1 calc R U . . .
C35 C 0.8030(7) 0.1733(3) 0.4128(4) 0.0365(12) Uani 0.592(4) 1 d . U P A 1
H14 H 0.886519 0.193318 0.400192 0.044 Uiso 0.592(4) 1 calc R U P A 1
C36 C 0.9541(6) 0.5043(4) 0.3698(4) 0.0997(18) Uani 1 1 d . U . . .
H15 H 0.863126 0.509486 0.386444 0.120 Uiso 1 1 calc R U . . .
C37 C 0.8067(7) 0.1100(3) 0.4392(4) 0.0378(12) Uani 0.592(4) 1 d . U P A 1
H16 H 0.892130 0.087702 0.444513 0.045 Uiso 0.592(4) 1 calc R U P A 1
C38 C 1.0535(7) 0.3845(3) 0.1886(5) 0.1016(18) Uani 1 1 d . U . . .
H17 H 1.120782 0.352108 0.200496 0.122 Uiso 1 1 calc R U . . .
C39 C 1.1592(7) 0.5240(3) 0.3183(5) 0.1002(18) Uani 1 1 d . U . . .
H18 H 1.230452 0.545344 0.292016 0.120 Uiso 1 1 calc R U . . .
C40 C 0.9079(8) 0.3852(4) 0.2150(5) 0.1062(18) Uani 1 1 d . U . . .
H19 H 0.865831 0.355357 0.249903 0.127 Uiso 1 1 calc R U . . .
C41 C 0.9463(7) 0.4732(4) 0.1377(4) 0.1063(18) Uani 1 1 d . U . . .
H20 H 0.928873 0.513272 0.110949 0.128 Uiso 1 1 calc R U . . .
C42 C 1.0261(8) 0.5474(4) 0.3224(6) 0.1114(19) Uani 1 1 d . U . . .
H21 H 0.990410 0.585831 0.297464 0.134 Uiso 1 1 calc R U . . .
C43 C 1.0450(9) 0.4496(5) 0.3890(5) 0.119(2) Uani 1 1 d . U . . .
H22 H 1.023018 0.411305 0.416899 0.143 Uiso 1 1 calc R U . . .
C44 C 0.2188(10) 0.1350(4) 0.4595(5) 0.0350(15) Uani 0.408(4) 1 d . U P A 2
H23 H 0.129762 0.119856 0.470085 0.042 Uiso 0.408(4) 1 calc R U P A 2
C45 C 0.5919(10) 0.0766(4) 0.4675(5) 0.0299(13) Uani 0.408(4) 1 d . U P A 2
C46 C 0.2343(10) 0.1974(4) 0.4331(6) 0.0347(15) Uani 0.408(4) 1 d . U P A 2
H24 H 0.155469 0.224214 0.425415 0.042 Uiso 0.408(4) 1 calc R U P A 2
C47 C 0.4743(11) 0.1163(4) 0.4563(5) 0.0289(14) Uani 0.408(4) 1 d . U P A 2
C48 C 0.7263(12) 0.1002(5) 0.4518(5) 0.0312(16) Uani 0.408(4) 1 d . U P A 2
H25 H 0.805029 0.073324 0.459977 0.037 Uiso 0.408(4) 1 calc R U P A 2
C49 C 0.7404(11) 0.1643(4) 0.4240(5) 0.0350(15) Uani 0.408(4) 1 d . U P A 2
H26 H 0.828914 0.180299 0.413690 0.042 Uiso 0.408(4) 1 calc R U P A 2
O3 O 0.756(3) 0.2951(10) 0.3659(16) 0.035(3) Uani 0.408(4) 1 d . U P A 2
C50 C 0.5707(13) 0.0095(5) 0.4938(7) 0.0293(18) Uani 0.408(4) 1 d . U P A 2
N4 N 0.6845(7) -0.0302(3) 0.5035(4) 0.0320(14) Uani 0.408(4) 1 d . U P A 2
C51 C 0.3373(12) 0.0923(5) 0.4713(5) 0.0287(16) Uani 0.408(4) 1 d . U P A 2
O4 O 0.3055(19) 0.3142(8) 0.3779(16) 0.042(3) Uani 0.592(4) 1 d . U P A 1
C52 C 0.4150(9) 0.2799(5) 0.3874(7) 0.0313(18) Uani 0.592(4) 1 d . U P A 1

loop_
_atom_site_aniso_label
_atom_site_aniso_U_11
_atom_site_aniso_U_22
_atom_site_aniso_U_33
_atom_site_aniso_U_23
_atom_site_aniso_U_13
_atom_site_aniso_U_12
N1 0.029(4) 0.033(3) 0.032(3) 0.002(3) 0.003(4) 0.002(4)
C1 0.029(5) 0.031(4) 0.031(3) 0.000(3) 0.005(4) 0.000(4)
C2 0.029(4) 0.035(3) 0.032(3) 0.000(2) 0.003(3) 0.003(3)
C3 0.025(3) 0.031(3) 0.025(2) -0.002(2) 0.002(3) 0.000(3)
C4 0.028(4) 0.032(3) 0.029(3) 0.001(2) 0.003(3) 0.001(3)
C5 0.028(4) 0.035(3) 0.030(3) 0.001(3) 0.003(4) -0.005(4)
Co1 0.0358(3) 0.0369(3) 0.0421(3) -0.00194(16) 0.0046(2) 0.00049(16)
O1 0.034(5) 0.032(5) 0.041(4) 0.007(3) 0.007(3) -0.003(3)
O2 0.035(8) 0.041(8) 0.051(4) 0.003(6) 0.012(5) 0.002(5)
N2 0.027(4) 0.031(2) 0.031(2) 0.0018(19) 0.005(3) -0.002(3)
C6 0.0308(14) 0.0333(14) 0.0311(13) 0.0048(11) 0.0026(11) 0.0007(11)
C7 0.0329(15) 0.0363(15) 0.0327(14) 0.0029(11) 0.0030(11) 0.0028(12)
C8 0.0365(16) 0.0340(15) 0.0409(16) 0.0010(12) 0.0044(12) -0.0011(12)
C9 0.0321(14) 0.0418(16) 0.0315(14) 0.0043(12) 0.0050(11) 0.0022(12)
C10 0.0385(17) 0.0442(18) 0.0312(15) 0.0097(12) 0.0062(13) 0.0046(12)
C11 0.0401(16) 0.0375(16) 0.0415(16) 0.0091(13) 0.0106(13) 0.0027(13)
C12 0.059(2) 0.0411(17) 0.0326(16) -0.0011(13) -0.0039(14) 0.0070(15)
C13 0.056(2) 0.052(2) 0.0324(15) -0.0022(14) -0.0021(14) 0.0060(16)
C14 0.028(4) 0.033(3) 0.028(3) 0.002(2) 0.001(3) -0.001(3)
C15 0.058(2) 0.0444(17) 0.0449(17) 0.0004(14) -0.0026(15) 0.0068(15)
C16 0.027(3) 0.034(3) 0.032(2) -0.003(2) 0.006(3) 0.000(3)
C17 0.032(3) 0.034(3) 0.025(2) -0.003(3) 0.0015(19) -0.004(3)
C18 0.078(3) 0.041(2) 0.052(2) 0.0133(15) 0.0147(19) 0.0006(17)
C19 0.066(2) 0.0479(19) 0.0506(19) 0.0133(15) 0.0025(17) 0.0083(17)
C20 0.026(3) 0.034(2) 0.033(2) 0.0015(18) 0.003(2) -0.003(2)
C21 0.027(3) 0.035(2) 0.031(2) 0.0014(19) 0.002(2) -0.003(2)
C22 0.025(3) 0.034(2) 0.026(2) -0.0015(17) 0.004(2) 0.000(3)
N3 0.028(2) 0.034(2) 0.0325(19) 0.0031(16) 0.0021(15) -0.0015(17)
C23 0.024(3) 0.036(3) 0.035(2) 0.000(2) 0.002(2) 0.002(2)
C24 0.029(3) 0.036(2) 0.037(2) -0.0002(19) 0.003(2) 0.003(2)
C25 0.067(2) 0.061(2) 0.066(2) 0.0023(19) 0.0112(19) 0.007(2)
C26 0.026(2) 0.035(2) 0.026(2) -0.0002(18) 0.0009(19) 0.000(2)
C27 0.090(3) 0.090(3) 0.050(2) 0.005(2) -0.005(2) 0.020(3)
C28 0.081(3) 0.097(3) 0.073(3) -0.009(3) -0.025(2) 0.020(3)
C29 0.026(3) 0.037(2) 0.027(2) -0.0051(18) 0.0033(19) -0.002(2)
C30 0.075(3) 0.081(3) 0.076(3) 0.034(3) 0.010(2) 0.004(2)
C31 0.061(3) 0.115(4) 0.064(3) -0.013(2) -0.014(2) 0.022(2)
C32 0.052(3) 0.180(5) 0.067(3) -0.025(3) -0.002(2) -0.026(3)
C33 0.067(3) 0.084(3) 0.087(3) -0.007(3) -0.008(2) 0.011(2)
C34 0.060(3) 0.132(4) 0.049(2) -0.020(2) 0.0141(19) -0.019(3)
C35 0.027(3) 0.040(2) 0.043(2) 0.004(2) 0.003(2) 0.001(2)
C36 0.069(3) 0.153(5) 0.078(3) -0.057(3) 0.015(2) 0.006(3)
C37 0.029(3) 0.038(2) 0.046(3) 0.005(2) 0.002(2) 0.001(2)
C38 0.100(3) 0.090(3) 0.122(4) -0.051(3) 0.047(3) -0.025(3)
C39 0.077(3) 0.098(3) 0.120(4) -0.047(3) -0.026(3) -0.005(3)
C40 0.103(4) 0.116(4) 0.104(4) -0.037(3) 0.037(3) -0.058(3)
C41 0.083(3) 0.169(4) 0.065(3) 0.011(3) -0.004(3) 0.003(3)
C42 0.101(4) 0.097(3) 0.131(4) -0.049(3) -0.016(3) 0.012(3)
C43 0.125(4) 0.160(4) 0.074(3) 0.009(3) 0.006(3) 0.000(4)
C44 0.030(3) 0.035(3) 0.040(3) 0.003(3) 0.004(3) -0.001(3)
C45 0.028(3) 0.035(3) 0.027(2) -0.002(2) 0.002(2) 0.000(3)
C46 0.031(3) 0.034(3) 0.039(3) 0.003(3) 0.000(3) -0.001(3)
C47 0.027(3) 0.034(3) 0.026(2) -0.002(2) 0.001(3) 0.000(3)
C48 0.025(3) 0.034(3) 0.035(3) 0.003(3) 0.003(3) 0.002(3)
C49 0.030(3) 0.038(3) 0.037(3) 0.000(2) 0.003(3) 0.001(3)
O3 0.034(8) 0.033(7) 0.038(5) 0.010(5) 0.004(5) -0.003(5)
C50 0.032(3) 0.030(4) 0.025(3) -0.002(3) 0.000(2) -0.001(4)
N4 0.031(3) 0.034(3) 0.030(3) 0.000(2) 0.001(2) 0.001(2)
C51 0.025(4) 0.031(3) 0.029(3) -0.001(3) 0.001(3) 0.002(3)
O4 0.032(6) 0.040(6) 0.056(3) 0.000(5) 0.013(4) 0.004(4)
C52 0.028(4) 0.035(3) 0.031(2) -0.002(2) 0.003(3) 0.002(3)

loop_
_atom_type_symbol
_atom_type_description
_atom_type_scat_dispersion_real
_atom_type_scat_dispersion_imag
_atom_type_scat_source
C C 0.0033 0.0016 'International Tables Vol C Tables 4.2.6.8 and 6.1.1.4'
H H 0.0000 0.0000 'International Tables Vol C Tables 4.2.6.8 and 6.1.1.4'
N N 0.0061 0.0033 'International Tables Vol C Tables 4.2.6.8 and 6.1.1.4'
O O 0.0106 0.0060 'International Tables Vol C Tables 4.2.6.8 and 6.1.1.4'
Co Co 0.3494 0.9721 'International Tables Vol C Tables 4.2.6.8 and 6.1.1.4'

loop_
_geom_angle_atom_site_label_1
_geom_angle_atom_site_label_2
_geom_angle_atom_site_label_3
_geom_angle
_geom_angle_site_symmetry_1
_geom_angle_site_symmetry_3
_geom_angle_publ_flag
C5 N1 C1 128(2) . . ?
C5 N1 C6 115.0(13) . . ?
C1 N1 C6 117.4(15) . . ?
O2 C1 N1 120(2) . . ?
O2 C1 C2 126.5(19) . . ?
N1 C1 C2 113.1(15) . . ?
C3 C2 C46 120.4(9) . . ?
C3 C2 C1 121.6(10) . . ?
C46 C2 C1 118.0(10) . . ?
C4 C3 C2 123.2(9) . . ?
C4 C3 C47 117.5(10) . . ?
C2 C3 C47 119.3(9) . . ?
C3 C4 C49 122.3(10) . . ?
C3 C4 C5 118.6(9) . . ?
C49 C4 C5 119.1(11) . . ?
O3 C5 N1 120.3(18) . . ?
O3 C5 C4 123.8(16) . . ?
N1 C5 C4 115.9(13) . . ?
C43 Co1 C40 107.1(4) . . ?
C43 Co1 C41 169.3(3) . . ?
C40 Co1 C41 67.9(3) . . ?
C43 Co1 C42 69.5(4) . . ?
C40 Co1 C42 151.8(3) . . ?
C41 Co1 C42 110.2(4) . . ?
C43 Co1 C32 131.0(3) . . ?
C40 Co1 C32 38.9(3) . . ?
C41 Co1 C32 39.5(3) . . ?
C42 Co1 C32 121.7(3) . . ?
C43 Co1 C38 116.5(4) . . ?
C40 Co1 C38 43.6(3) . . ?
C41 Co1 C38 66.9(3) . . ?
C42 Co1 C38 163.7(3) . . ?
C32 Co1 C38 67.1(3) . . ?
C43 Co1 C34 149.6(3) . . ?
C40 Co1 C34 70.4(2) . . ?
C41 Co1 C34 39.2(3) . . ?
C42 Co1 C34 127.1(3) . . ?
C32 Co1 C34 66.6(2) . . ?
C38 Co1 C34 40.5(3) . . ?
C43 Co1 C36 42.2(3) . . ?
C40 Co1 C36 118.5(3) . . ?
C41 Co1 C36 130.9(3) . . ?
C42 Co1 C36 40.1(3) . . ?
C32 Co1 C36 112.4(3) . . ?
C38 Co1 C36 153.6(3) . . ?
C34 Co1 C36 165.6(3) . . ?
C43 Co1 C31 41.0(3) . . ?
C40 Co1 C31 129.2(3) . . ?
C41 Co1 C31 149.4(3) . . ?
C42 Co1 C31 67.3(3) . . ?
C32 Co1 C31 167.7(3) . . ?
C38 Co1 C31 106.5(3) . . ?
C34 Co1 C31 116.1(2) . . ?
C36 Co1 C31 68.2(2) . . ?
C43 Co1 C39 67.5(4) . . ?
C40 Co1 C39 166.5(3) . . ?
C41 Co1 C39 119.4(3) . . ?
C42 Co1 C39 39.7(3) . . ?
C32 Co1 C39 153.4(3) . . ?
C38 Co1 C39 126.4(3) . . ?
C34 Co1 C39 107.6(3) . . ?
C36 Co1 C39 66.5(3) . . ?
C31 Co1 C39 38.8(3) . . ?
C52 N2 C14 125.6(13) . . ?
C52 N2 C6 115.2(9) . . ?
C14 N2 C6 119.2(9) . . ?
C7 C6 C9 121.9(3) . . ?
C7 C6 N2 118.3(7) . . ?
C9 C6 N2 119.7(7) . . ?
C7 C6 N1 118.3(10) . . ?
C9 C6 N1 119.2(10) . . ?
C6 C7 C8 118.3(3) . . ?
C6 C7 C12 120.8(3) . . ?
C8 C7 C12 121.0(3) . . ?
C11 C8 C7 121.6(3) . . ?
C10 C9 C6 117.8(3) . . ?
C10 C9 C13 121.2(3) . . ?
C6 C9 C13 121.0(3) . . ?
C11 C10 C9 121.9(3) . . ?
C8 C11 C10 118.6(3) . . ?
C8 C11 C18 120.7(3) . . ?
C10 C11 C18 120.7(3) . . ?
O1 C14 N2 118.2(13) . . ?
O1 C14 C20 126.5(11) . . ?
N2 C14 C20 115.3(9) . . ?
C19 C15 C25 122.4(4) . . ?
C22 C16 C24 119.7(7) . . ?
C22 C16 C52 120.6(6) . . ?
C24 C16 C52 119.7(7) . . ?
N3 C17 C17 124.2(8) . 3_656 ?
N3 C17 C29 117.5(7) . 3_656 ?
C17 C17 C29 118.3(9) 3_656 3_656 ?
C15 C19 C27 116.7(4) . . ?
C15 C19 C30 122.1(4) . . ?
C27 C19 C30 121.1(4) . . ?
C22 C20 C35 118.8(6) . . ?
C22 C20 C14 121.3(6) . . ?
C35 C20 C14 119.9(6) . . ?
N3 C21 C26 123.7(7) . . ?
N3 C21 C37 118.0(5) . . ?
C26 C21 C37 118.3(6) . . ?
C16 C22 C20 120.9(6) . . ?
C16 C22 C26 119.0(7) . . ?
C20 C22 C26 120.0(6) . . ?
C21 N3 C17 117.1(6) . . ?
C24 C23 C29 119.2(6) . . ?
C23 C24 C16 122.0(7) . . ?
C33 C25 C15 120.2(5) . . ?
C29 C26 C22 119.9(6) . . ?
C29 C26 C21 119.7(6) . . ?
C22 C26 C21 120.4(6) . . ?
C28 C27 C19 120.5(5) . . ?
C33 C28 C27 120.9(5) . . ?
C23 C29 C26 120.2(6) . . ?
C23 C29 C17 122.9(6) . 3_656 ?
C26 C29 C17 116.9(6) . 3_656 ?
C39 C31 C43 108.3(6) . . ?
C39 C31 Co1 70.8(3) . . ?
C43 C31 Co1 67.8(4) . . ?
C40 C32 C41 111.8(6) . . ?
C40 C32 Co1 69.4(3) . . ?
C41 C32 Co1 69.6(3) . . ?
C25 C33 C28 119.2(5) . . ?
C41 C34 C38 107.4(6) . . ?
C41 C34 Co1 69.6(3) . . ?
C38 C34 Co1 69.6(3) . . ?
C37 C35 C20 122.0(6) . . ?
C42 C36 C43 107.3(6) . . ?
C42 C36 Co1 69.3(3) . . ?
C43 C36 Co1 67.5(4) . . ?
C35 C37 C21 120.4(6) . . ?
C34 C38 C40 106.5(6) . . ?
C34 C38 Co1 69.9(3) . . ?
C40 C38 Co1 67.2(3) . . ?
C31 C39 C42 110.6(7) . . ?
C31 C39 Co1 70.4(3) . . ?
C42 C39 Co1 69.1(4) . . ?
C32 C40 C38 104.3(6) . . ?
C32 C40 Co1 71.7(4) . . ?
C38 C40 Co1 69.2(3) . . ?
C34 C41 C32 109.8(7) . . ?
C34 C41 Co1 71.1(3) . . ?
C32 C41 Co1 70.9(4) . . ?
C39 C42 C36 107.8(7) . . ?
C39 C42 Co1 71.2(4) . . ?
C36 C42 Co1 70.6(4) . . ?
C31 C43 C36 105.7(7) . . ?
C31 C43 Co1 71.2(4) . . ?
C36 C43 Co1 70.3(4) . . ?
C46 C44 C51 120.9(8) . . ?
C47 C45 C48 120.8(8) . . ?
C47 C45 C50 117.6(9) . . ?
C48 C45 C50 121.6(9) . . ?
C44 C46 C2 121.1(9) . . ?
C45 C47 C51 120.9(9) . . ?
C45 C47 C3 119.9(9) . . ?
C51 C47 C3 119.2(9) . . ?
C49 C48 C45 119.4(8) . . ?
C4 C49 C48 120.0(10) . . ?
N4 C50 C45 118.2(10) . . ?
C50 C50 C45 116.8(12) 3_656 . ?
C50 N4 C51 117.3(8) . 3_656 ?
N4 C51 C44 118.4(8) 3_656 . ?
N4 C51 C47 122.4(10) 3_656 . ?
C44 C51 C47 119.2(8) . . ?
O4 C52 N2 118.2(13) . . ?
O4 C52 C16 125.4(12) . . ?
N2 C52 C16 116.3(8) . . ?

loop_
_geom_bond_atom_site_label_1
_geom_bond_atom_site_label_2
_geom_bond_distance
_geom_bond_site_symmetry_2
_geom_bond_publ_flag
N1 C5 1.40(2) . ?
N1 C1 1.41(2) . ?
N1 C6 1.47(3) . ?
C1 O2 1.21(2) . ?
C1 C2 1.451(18) . ?
C2 C3 1.389(12) . ?
C2 C46 1.431(14) . ?
C3 C4 1.384(13) . ?
C3 C47 1.454(13) . ?
C4 C49 1.390(13) . ?
C4 C5 1.46(2) . ?
C5 O3 1.26(2) . ?
Co1 C43 1.970(7) . ?
Co1 C40 1.975(6) . ?
Co1 C41 1.989(6) . ?
Co1 C42 1.992(6) . ?
Co1 C32 2.004(5) . ?
Co1 C38 2.004(5) . ?
Co1 C34 2.007(4) . ?
Co1 C36 2.008(5) . ?
Co1 C31 2.013(5) . ?
Co1 C39 2.018(5) . ?
O1 C14 1.225(14) . ?
N2 C52 1.411(14) . ?
N2 C14 1.420(14) . ?
N2 C6 1.444(18) . ?
C6 C7 1.390(4) . ?
C6 C9 1.399(4) . ?
C7 C8 1.396(4) . ?
C7 C12 1.506(4) . ?
C8 C11 1.385(5) . ?
C9 C10 1.393(5) . ?
C9 C13 1.506(5) . ?
C10 C11 1.392(5) . ?
C11 C18 1.516(5) . ?
C14 C20 1.444(13) . ?
C15 C19 1.363(5) . ?
C15 C25 1.376(6) . ?
C16 C22 1.403(9) . ?
C16 C24 1.408(9) . ?
C16 C52 1.446(12) . ?
C17 N3 1.367(9) . ?
C17 C17 1.410(17) 3_656 ?
C17 C29 1.448(10) 3_656 ?
C19 C27 1.399(6) . ?
C19 C30 1.482(6) . ?
C20 C22 1.412(8) . ?
C20 C35 1.416(9) . ?
C21 N3 1.347(8) . ?
C21 C26 1.419(9) . ?
C21 C37 1.440(9) . ?
C22 C26 1.418(9) . ?
C23 C24 1.370(9) . ?
C23 C29 1.410(9) . ?
C25 C33 1.357(7) . ?
C26 C29 1.416(8) . ?
C27 C28 1.377(8) . ?
C28 C33 1.362(8) . ?
C31 C39 1.340(9) . ?
C31 C43 1.395(10) . ?
C32 C40 1.325(10) . ?
C32 C41 1.349(9) . ?
C34 C41 1.341(9) . ?
C34 C38 1.389(9) . ?
C35 C37 1.363(8) . ?
C36 C42 1.371(10) . ?
C36 C43 1.432(11) . ?
C38 C40 1.477(9) . ?
C39 C42 1.361(9) . ?
C44 C46 1.357(12) . ?
C44 C51 1.427(13) . ?
C45 C47 1.383(12) . ?
C45 C48 1.408(13) . ?
C45 C50 1.457(14) . ?
C47 C51 1.431(14) . ?
C48 C49 1.396(14) . ?
C50 N4 1.354(14) . ?
C50 C50 1.43(2) 3_656 ?
N4 C51 1.355(11) 3_656 ?
O4 C52 1.256(15) . ?

loop_
_geom_torsion_atom_site_label_1
_geom_torsion_atom_site_label_2
_geom_torsion_atom_site_label_3
_geom_torsion_atom_site_label_4
_geom_torsion
_geom_torsion_site_symmetry_1
_geom_torsion_site_symmetry_2
_geom_torsion_site_symmetry_3
_geom_torsion_site_symmetry_4
_geom_torsion_publ_flag
C5 N1 C1 O2 179(3) . . . . ?
C6 N1 C1 O2 -2(3) . . . . ?
C5 N1 C1 C2 2(3) . . . . ?
C6 N1 C1 C2 -179.5(15) . . . . ?
O2 C1 C2 C3 -178(2) . . . . ?
N1 C1 C2 C3 -0.8(19) . . . . ?
O2 C1 C2 C46 3(3) . . . . ?
N1 C1 C2 C46 -179.4(14) . . . . ?
C46 C2 C3 C4 178.8(9) . . . . ?
C1 C2 C3 C4 0.3(16) . . . . ?
C46 C2 C3 C47 -0.3(14) . . . . ?
C1 C2 C3 C47 -178.9(10) . . . . ?
C2 C3 C4 C49 179.1(9) . . . . ?
C47 C3 C4 C49 -1.7(13) . . . . ?
C2 C3 C4 C5 -0.4(15) . . . . ?
C47 C3 C4 C5 178.8(10) . . . . ?
C1 N1 C5 O3 -180(2) . . . . ?
C6 N1 C5 O3 1(3) . . . . ?
C1 N1 C5 C4 -2(3) . . . . ?
C6 N1 C5 C4 179.3(15) . . . . ?
C3 C4 C5 O3 178.8(18) . . . . ?
C49 C4 C5 O3 -1(2) . . . . ?
C3 C4 C5 N1 1.1(19) . . . . ?
C49 C4 C5 N1 -178.5(14) . . . . ?
C52 N2 C6 C7 100.1(11) . . . . ?
C14 N2 C6 C7 -77.4(13) . . . . ?
C52 N2 C6 C9 -83.0(12) . . . . ?
C14 N2 C6 C9 99.4(11) . . . . ?
C5 N1 C6 C7 -85.1(17) . . . . ?
C1 N1 C6 C7 95.8(17) . . . . ?
C5 N1 C6 C9 103.7(15) . . . . ?
C1 N1 C6 C9 -75.3(19) . . . . ?
C9 C6 C7 C8 0.3(4) . . . . ?
N2 C6 C7 C8 177.1(5) . . . . ?
N1 C6 C7 C8 -170.5(8) . . . . ?
C9 C6 C7 C12 -179.4(3) . . . . ?
N2 C6 C7 C12 -2.7(6) . . . . ?
N1 C6 C7 C12 9.7(9) . . . . ?
C6 C7 C8 C11 0.8(4) . . . . ?
C12 C7 C8 C11 -179.4(3) . . . . ?
C7 C6 C9 C10 -1.5(4) . . . . ?
N2 C6 C9 C10 -178.2(5) . . . . ?
N1 C6 C9 C10 169.4(8) . . . . ?
C7 C6 C9 C13 179.3(3) . . . . ?
N2 C6 C9 C13 2.5(6) . . . . ?
N1 C6 C9 C13 -9.9(9) . . . . ?
C6 C9 C10 C11 1.5(4) . . . . ?
C13 C9 C10 C11 -179.2(3) . . . . ?
C7 C8 C11 C10 -0.8(5) . . . . ?
C7 C8 C11 C18 178.7(3) . . . . ?
C9 C10 C11 C8 -0.4(5) . . . . ?
C9 C10 C11 C18 -179.9(3) . . . . ?
C52 N2 C14 O1 -179.7(15) . . . . ?
C6 N2 C14 O1 -2.4(19) . . . . ?
C52 N2 C14 C20 1.1(17) . . . . ?
C6 N2 C14 C20 178.4(10) . . . . ?
C25 C15 C19 C27 0.3(6) . . . . ?
C25 C15 C19 C30 178.9(4) . . . . ?
O1 C14 C20 C22 179.8(14) . . . . ?
N2 C14 C20 C22 -1.1(12) . . . . ?
O1 C14 C20 C35 0.4(17) . . . . ?
N2 C14 C20 C35 179.5(9) . . . . ?
C24 C16 C22 C20 179.3(6) . . . . ?
C52 C16 C22 C20 0.1(10) . . . . ?
C24 C16 C22 C26 0.1(9) . . . . ?
C52 C16 C22 C26 -179.1(7) . . . . ?
C35 C20 C22 C16 180.0(6) . . . . ?
C14 C20 C22 C16 0.5(10) . . . . ?
C35 C20 C22 C26 -0.9(9) . . . . ?
C14 C20 C22 C26 179.7(7) . . . . ?
C26 C21 N3 C17 -1.6(8) . . . . ?
C37 C21 N3 C17 178.9(5) . . . . ?
C17 C17 N3 C21 1.7(11) 3_656 . . . ?
C29 C17 N3 C21 -178.9(5) 3_656 . . . ?
C29 C23 C24 C16 0.2(9) . . . . ?
C22 C16 C24 C23 -0.3(9) . . . . ?
C52 C16 C24 C23 178.9(7) . . . . ?
C19 C15 C25 C33 0.6(7) . . . . ?
C16 C22 C26 C29 0.2(8) . . . . ?
C20 C22 C26 C29 -179.0(5) . . . . ?
C16 C22 C26 C21 179.4(5) . . . . ?
C20 C22 C26 C21 0.2(8) . . . . ?
N3 C21 C26 C29 0.3(8) . . . . ?
C37 C21 C26 C29 179.8(5) . . . . ?
N3 C21 C26 C22 -178.8(5) . . . . ?
C37 C21 C26 C22 0.7(8) . . . . ?
C15 C19 C27 C28 -1.1(7) . . . . ?
C30 C19 C27 C28 -179.7(5) . . . . ?
C19 C27 C28 C33 0.9(9) . . . . ?
C24 C23 C29 C26 0.1(8) . . . . ?
C24 C23 C29 C17 179.9(5) . . . 3_656 ?
C22 C26 C29 C23 -0.4(7) . . . . ?
C21 C26 C29 C23 -179.5(5) . . . . ?
C22 C26 C29 C17 179.9(5) . . . 3_656 ?
C21 C26 C29 C17 0.8(7) . . . 3_656 ?
C15 C25 C33 C28 -0.9(8) . . . . ?
C27 C28 C33 C25 0.1(9) . . . . ?
C22 C20 C35 C37 0.6(9) . . . . ?
C14 C20 C35 C37 -179.9(7) . . . . ?
C20 C35 C37 C21 0.2(9) . . . . ?
N3 C21 C37 C35 178.6(5) . . . . ?
C26 C21 C37 C35 -0.9(8) . . . . ?
C41 C34 C38 C40 -2.2(7) . . . . ?
Co1 C34 C38 C40 57.4(4) . . . . ?
C41 C34 C38 Co1 -59.6(4) . . . . ?
C43 C31 C39 C42 -0.1(7) . . . . ?
Co1 C31 C39 C42 57.5(5) . . . . ?
C43 C31 C39 Co1 -57.6(5) . . . . ?
C41 C32 C40 C38 -5.4(7) . . . . ?
Co1 C32 C40 C38 -62.0(4) . . . . ?
C41 C32 C40 Co1 56.6(5) . . . . ?
C34 C38 C40 C32 4.6(7) . . . . ?
Co1 C38 C40 C32 63.7(4) . . . . ?
C34 C38 C40 Co1 -59.1(4) . . . . ?
C38 C34 C41 C32 -1.0(7) . . . . ?
Co1 C34 C41 C32 -60.6(5) . . . . ?
C38 C34 C41 Co1 59.6(4) . . . . ?
C40 C32 C41 C34 4.3(8) . . . . ?
Co1 C32 C41 C34 60.8(5) . . . . ?
C40 C32 C41 Co1 -56.4(5) . . . . ?
C31 C39 C42 C36 3.2(8) . . . . ?
Co1 C39 C42 C36 61.4(4) . . . . ?
C31 C39 C42 Co1 -58.2(5) . . . . ?
C43 C36 C42 C39 -4.9(8) . . . . ?
Co1 C36 C42 C39 -61.8(4) . . . . ?
C43 C36 C42 Co1 56.9(5) . . . . ?
C39 C31 C43 C36 -2.8(7) . . . . ?
Co1 C31 C43 C36 -62.2(4) . . . . ?
C39 C31 C43 Co1 59.4(4) . . . . ?
C42 C36 C43 C31 4.7(8) . . . . ?
Co1 C36 C43 C31 62.8(4) . . . . ?
C42 C36 C43 Co1 -58.1(5) . . . . ?
C51 C44 C46 C2 -0.5(13) . . . . ?
C3 C2 C46 C44 0.1(14) . . . . ?
C1 C2 C46 C44 178.7(10) . . . . ?
C48 C45 C47 C51 179.4(7) . . . . ?
C50 C45 C47 C51 0.9(11) . . . . ?
C48 C45 C47 C3 0.2(11) . . . . ?
C50 C45 C47 C3 -178.3(7) . . . . ?
C4 C3 C47 C45 0.9(11) . . . . ?
C2 C3 C47 C45 -179.9(8) . . . . ?
C4 C3 C47 C51 -178.3(8) . . . . ?
C2 C3 C47 C51 0.9(12) . . . . ?
C47 C45 C48 C49 -0.5(12) . . . . ?
C50 C45 C48 C49 177.9(8) . . . . ?
C3 C4 C49 C48 1.4(14) . . . . ?
C5 C4 C49 C48 -179.1(10) . . . . ?
C45 C48 C49 C4 -0.3(12) . . . . ?
C47 C45 C50 N4 178.7(7) . . . . ?
C48 C45 C50 N4 0.3(13) . . . . ?
C47 C45 C50 C50 -0.2(15) . . . 3_656 ?
C48 C45 C50 C50 -178.7(10) . . . 3_656 ?
C50 C50 N4 C51 -1.7(17) 3_656 . . 3_656 ?
C45 C50 N4 C51 179.4(7) . . . 3_656 ?
C46 C44 C51 N4 -179.1(7) . . . 3_656 ?
C46 C44 C51 C47 1.1(12) . . . . ?
C45 C47 C51 N4 -0.3(11) . . . 3_656 ?
C3 C47 C51 N4 178.9(7) . . . 3_656 ?
C45 C47 C51 C44 179.6(7) . . . . ?
C3 C47 C51 C44 -1.3(11) . . . . ?
C14 N2 C52 O4 179.8(17) . . . . ?
C6 N2 C52 O4 2(2) . . . . ?
C14 N2 C52 C16 -0.5(18) . . . . ?
C6 N2 C52 C16 -177.9(10) . . . . ?
C22 C16 C52 O4 179.6(15) . . . . ?
C24 C16 C52 O4 0.4(18) . . . . ?
C22 C16 C52 N2 -0.1(13) . . . . ?
C24 C16 C52 N2 -179.3(9) . . . . ?
